data_1527172
loop_
_publ_author_name
'Borisov, S.V.'
'Klevtsova, R.F.'

_publ_section_title
;
 The crystal structure of Pr2 W2 O9
;
_journal_name_full Kristallografiya
_journal_page_first 38
_journal_page_last 42
_journal_volume 15
_journal_year 1970
_chemical_formula_sum 'O9 Pr2 W2'
_chemical_name_systematic 'Pr2 (W2 O9)'
_space_group_IT_number 14
_symmetry_space_group_name_Hall '-P 2ybc'
_symmetry_space_group_name_H-M 'P 1 21/c 1'
_cell_angle_alpha 90
_cell_angle_beta 106.5
_cell_angle_gamma 90
_cell_formula_units_Z 4
_cell_length_a 7.7
_cell_length_b 9.84
_cell_length_c 9.27
_cell_volume 673.446
_citation_journal_id_ASTM KRISAJ
_cod_data_source_file Borisov_KRISAJ_1970_1881.cif
_cod_data_source_block O9Pr2W2
_cod_original_cell_volume 673.4456
_cod_database_code 1527172

loop_
_symmetry_equiv_pos_as_xyz
x,y,z
-x,y+1/2,-z+1/2
-x,-y,-z
x,-y-1/2,z-1/2

loop_
_atom_site_label
_atom_site_type_symbol
_atom_site_fract_x
_atom_site_fract_y
_atom_site_fract_z
_atom_site_occupancy
_atom_site_U_iso_or_equiv
Pr2 Pr+3 0.2299 0.5522 0.1537 1 0.0
O6 O-2 0.24 0.123 0.424 1 0.0
O4 O-2 0.556 0.397 0.605 1 0.0
O9 O-2 -0.078 0.28 0.341 1 0.0
Pr1 Pr+3 0.2792 0.9555 0.0757 1 0.0
O5 O-2 0.275 0.364 0.366 1 0.0
O7 O-2 0.988 0.378 0.089 1 0.0
O2 O-2 0.529 0.39 0.171 1 0.0
O3 O-2 0.586 0.212 0.421 1 0.0
W2 W+6 0.0715 0.2505 0.2368 1 0.0
O8 O-2 -0.022 0.074 0.164 1 0.0
O1 O-2 0.257 0.183 0.142 1 0.0
W1 W+6 0.4271 0.2729 0.0337 1 0.0
